data_2215801
loop_
_publ_author_name
'Xia, Chang-Kun'
'Wu, Wen'
'Chen, Qiu-Yun'
'Xie, Ji-Min'

_publ_section_title <i>catena</i>-Poly[[[2-(2-pyridyl)-1<i>H</i>-benzimidazole]cobalt(II)]-\m-benzene-1,4-dicarboxylato]
_journal_coeditor_code BT2531
_journal_issue 11
_journal_name_full 'Acta Crystallographica Section E'
_journal_page_first m2726
_journal_page_last m2726
_journal_paper_doi 10.1107/S1600536807049264
_journal_volume 63
_journal_year 2007
_chemical_formula_iupac '[Co (C8 H4 O4) (C12 H9 N3)]'
_chemical_formula_moiety 'C20 H13 Co N3 O4'
_chemical_formula_sum 'C20 H13 Co N3 O4'
_chemical_formula_weight 418.26
_chemical_name_systematic
;
<i>catena</i>-Poly[[2-(2-pyridyl)-1H-benzimidazole]cobalt(II)]-\m-\
benzene-1,4-dicarboxylato]
;
_space_group_IT_number 14
_symmetry_cell_setting monoclinic
_symmetry_space_group_name_Hall '-P 2ybc'
_symmetry_space_group_name_H-M 'P 1 21/c 1'
_atom_sites_solution_hydrogens geom
_atom_sites_solution_primary direct
_atom_sites_solution_secondary difmap
_audit_creation_method SHELXL-97
_cell_angle_alpha 90.00
_cell_angle_beta 95.914(5)
_cell_angle_gamma 90.00
_cell_formula_units_Z 4
_cell_length_a 7.2518(7)
_cell_length_b 20.6995(19)
_cell_length_c 11.3088(11)
_cell_measurement_reflns_used 3393
_cell_measurement_temperature 293(2)
_cell_measurement_theta_max 27.4835
_cell_measurement_theta_min 3.1929
_cell_volume 1688.5(3)
_computing_cell_refinement 'CrystalClear (Rigaku, 2002)'
_computing_data_collection 'CrystalClear (Rigaku, 2002)'
_computing_data_reduction 'CrystalClear (Rigaku, 2002)'
_computing_molecular_graphics 'SHELXL97 (Sheldrick, 1997)'
_computing_publication_material 'SHELXL97 (Sheldrick, 1997)'
_computing_structure_refinement 'SHELXL97 (Sheldrick, 1997)'
_computing_structure_solution 'SHELXS97 (Sheldrick, 1997)'
_diffrn_ambient_temperature 293(2)
_diffrn_detector_area_resol_mean 14.6306
_diffrn_measured_fraction_theta_full 0.995
_diffrn_measured_fraction_theta_max 0.995
_diffrn_measurement_device_type 'Rigaku CCD'
_diffrn_measurement_method \w
_diffrn_radiation_monochromator graphite
_diffrn_radiation_source 'fine-focus sealed tube'
_diffrn_radiation_type MoK\a
_diffrn_radiation_wavelength 0.71073
_diffrn_reflns_av_R_equivalents 0.0422
_diffrn_reflns_av_sigmaI/netI 0.0396
_diffrn_reflns_limit_h_max 9
_diffrn_reflns_limit_h_min -9
_diffrn_reflns_limit_k_max 26
_diffrn_reflns_limit_k_min -24
_diffrn_reflns_limit_l_max 14
_diffrn_reflns_limit_l_min -14
_diffrn_reflns_number 12922
_diffrn_reflns_theta_full 27.48
_diffrn_reflns_theta_max 27.48
_diffrn_reflns_theta_min 3.34
_diffrn_standards_decay_% 0
_diffrn_standards_interval_count 0
_diffrn_standards_interval_time 0
_diffrn_standards_number 0
_exptl_absorpt_coefficient_mu 1.051
_exptl_absorpt_correction_T_max 0.923
_exptl_absorpt_correction_T_min 0.828
_exptl_absorpt_correction_type multi-scan
_exptl_absorpt_process_details '(CrystalClear; Rigaku, 2002)'
_exptl_crystal_colour Red
_exptl_crystal_density_diffrn 1.645
_exptl_crystal_density_method 'not measured'
_exptl_crystal_description Prism
_exptl_crystal_F_000 852
_exptl_crystal_size_max 0.2000
_exptl_crystal_size_mid 0.1500
_exptl_crystal_size_min 0.0800
_refine_diff_density_max 0.398
_refine_diff_density_min -0.398
_refine_ls_extinction_method none
_refine_ls_goodness_of_fit_ref 1.102
_refine_ls_hydrogen_treatment constr
_refine_ls_matrix_type full
_refine_ls_number_parameters 253
_refine_ls_number_reflns 3866
_refine_ls_number_restraints 0
_refine_ls_restrained_S_all 1.102
_refine_ls_R_factor_all 0.0647
_refine_ls_R_factor_gt 0.0487
_refine_ls_shift/su_max 0.001
_refine_ls_shift/su_mean 0.000
_refine_ls_structure_factor_coef Fsqd
_refine_ls_weighting_details 'calc w=1/[\s^2^(Fo^2^)+(0.0355P)^2^+1.1421P] where P=(Fo^2^+2Fc^2^)/3'
_refine_ls_weighting_scheme calc
_refine_ls_wR_factor_gt 0.0924
_refine_ls_wR_factor_ref 0.1000
_reflns_number_gt 3170
_reflns_number_total 3866
_reflns_threshold_expression I>2\s(I)
_cod_data_source_file bt2531.cif
_cod_data_source_block I
_cod_original_sg_symbol_Hall '-p 2ybc'
_cod_original_sg_symbol_H-M 'P 21/c'
_cod_database_code 2215801
_cod_database_fobs_code 2215801

loop_
_symmetry_equiv_pos_as_xyz
'x, y, z'
'-x, y+1/2, -z+1/2'
'-x, -y, -z'
'x, -y-1/2, z-1/2'

loop_
_atom_site_type_symbol
_atom_site_label
_atom_site_fract_x
_atom_site_fract_y
_atom_site_fract_z
_atom_site_U_iso_or_equiv
_atom_site_adp_type
_atom_site_calc_flag
_atom_site_refinement_flags
_atom_site_occupancy
Co Co1 0.21952(5) 0.389651(17) 0.65376(3) 0.02542(12) Uani d . 1
C C1 0.1887(4) 0.51415(16) 0.8068(3) 0.0420(7) Uani d . 1
H H1A 0.1646 0.4867 0.8685 0.050 Uiso calc R 1
C C2 0.2052(5) 0.57978(18) 0.8292(3) 0.0541(9) Uani d . 1
H H2A 0.1906 0.5961 0.9042 0.065 Uiso calc R 1
C C3 0.2433(5) 0.62015(16) 0.7392(3) 0.0547(10) Uani d . 1
H H3A 0.2567 0.6643 0.7525 0.066 Uiso calc R 1
C C4 0.2617(4) 0.59479(14) 0.6290(3) 0.0421(8) Uani d . 1
H H4A 0.2882 0.6215 0.5668 0.051 Uiso calc R 1
C C5 0.2403(4) 0.52938(13) 0.6114(2) 0.0291(6) Uani d . 1
C C6 0.2538(3) 0.49664(12) 0.4984(2) 0.0259(5) Uani d . 1
C C7 0.2778(4) 0.47506(14) 0.3107(2) 0.0320(6) Uani d . 1
C C8 0.2962(5) 0.47506(16) 0.1891(3) 0.0429(8) Uani d . 1
H H8A 0.3118 0.5131 0.1475 0.051 Uiso calc R 1
C C9 0.2899(5) 0.41577(18) 0.1343(3) 0.0498(8) Uani d . 1
H H9A 0.3018 0.4137 0.0533 0.060 Uiso calc R 1
C C10 0.2664(5) 0.35865(16) 0.1960(3) 0.0440(8) Uani d . 1
H H10A 0.2617 0.3197 0.1549 0.053 Uiso calc R 1
C C11 0.2500(4) 0.35825(15) 0.3156(3) 0.0375(7) Uani d . 1
H H11A 0.2354 0.3199 0.3565 0.045 Uiso calc R 1
C C12 0.2559(4) 0.41753(13) 0.3730(2) 0.0276(6) Uani d . 1
C C13 0.4583(4) 0.35217(12) 0.8096(2) 0.0251(5) Uani d . 1
C C14 0.6013(4) 0.31788(12) 0.8909(2) 0.0248(5) Uani d . 1
C C15 0.7883(4) 0.32392(13) 0.8738(2) 0.0280(6) Uani d . 1
H H15A 0.8250 0.3527 0.8175 0.034 Uiso calc R 1
C C16 0.9190(4) 0.28677(13) 0.9411(2) 0.0297(6) Uani d . 1
H H16A 1.0440 0.2915 0.9314 0.036 Uiso calc R 1
C C17 0.8643(3) 0.24263(12) 1.0228(2) 0.0238(5) Uani d . 1
C C18 1.0033(4) 0.19638(13) 1.0811(2) 0.0259(6) Uani d . 1
C C19 0.6783(4) 0.23799(13) 1.0420(2) 0.0272(6) Uani d . 1
H H19A 0.6417 0.2093 1.0984 0.033 Uiso calc R 1
C C20 0.5484(4) 0.27602(13) 0.9769(2) 0.0276(6) Uani d . 1
H H20A 0.4244 0.2736 0.9910 0.033 Uiso calc R 1
O O1 0.2913(3) 0.35225(10) 0.83061(17) 0.0363(5) Uani d . 1
O O2 0.5059(2) 0.37898(9) 0.71660(16) 0.0305(4) Uani d . 1
O O3 1.1733(2) 0.20703(9) 1.08103(17) 0.0317(4) Uani d . 1
O O4 0.9473(2) 0.14397(9) 1.12442(16) 0.0289(4) Uani d . 1
N N1 0.2062(3) 0.48882(11) 0.7003(2) 0.0309(5) Uani d . 1
N N2 0.2420(3) 0.43282(10) 0.49134(18) 0.0263(5) Uani d . 1
N N3 0.2760(3) 0.52381(11) 0.3928(2) 0.0324(5) Uani d . 1
H H3B 0.2871 0.5644 0.3792 0.039 Uiso calc R 1

loop_
_atom_site_aniso_label
_atom_site_aniso_U_11
_atom_site_aniso_U_22
_atom_site_aniso_U_33
_atom_site_aniso_U_12
_atom_site_aniso_U_13
_atom_site_aniso_U_23
Co1 0.0241(2) 0.02434(19) 0.02722(19) -0.00096(15) -0.00035(14) 0.00107(15)
C1 0.0434(18) 0.0478(19) 0.0339(15) 0.0057(15) -0.0011(14) -0.0110(14)
C2 0.057(2) 0.057(2) 0.0458(19) 0.0125(18) -0.0064(16) -0.0267(18)
C3 0.065(2) 0.0334(18) 0.061(2) 0.0101(16) -0.0160(18) -0.0165(16)
C4 0.0448(19) 0.0275(16) 0.0506(18) 0.0008(13) -0.0115(15) -0.0029(13)
C5 0.0232(14) 0.0252(14) 0.0369(14) 0.0032(11) -0.0058(11) -0.0025(11)
C6 0.0214(13) 0.0234(13) 0.0317(13) 0.0003(10) -0.0026(11) 0.0021(11)
C7 0.0300(15) 0.0320(15) 0.0336(14) 0.0001(12) 0.0017(12) 0.0031(12)
C8 0.0472(19) 0.0464(19) 0.0355(16) -0.0029(15) 0.0065(14) 0.0095(14)
C9 0.058(2) 0.061(2) 0.0325(16) 0.0019(18) 0.0107(15) -0.0008(16)
C10 0.049(2) 0.0437(19) 0.0397(16) 0.0035(15) 0.0077(15) -0.0099(15)
C11 0.0410(18) 0.0315(16) 0.0412(16) -0.0003(13) 0.0101(14) -0.0042(13)
C12 0.0241(14) 0.0292(14) 0.0299(13) 0.0010(11) 0.0047(11) 0.0004(11)
C13 0.0254(13) 0.0239(13) 0.0257(12) -0.0022(11) 0.0006(10) -0.0011(10)
C14 0.0242(13) 0.0255(13) 0.0244(12) 0.0020(11) 0.0012(10) -0.0006(10)
C15 0.0260(14) 0.0291(14) 0.0295(13) -0.0017(11) 0.0059(11) 0.0064(11)
C16 0.0214(13) 0.0343(15) 0.0339(14) 0.0008(11) 0.0048(11) 0.0035(12)
C17 0.0222(13) 0.0241(13) 0.0250(12) 0.0015(10) 0.0018(10) -0.0021(10)
C18 0.0275(14) 0.0264(14) 0.0240(12) 0.0029(11) 0.0042(11) -0.0037(10)
C19 0.0272(14) 0.0275(14) 0.0276(13) 0.0000(11) 0.0064(11) 0.0041(11)
C20 0.0230(13) 0.0316(15) 0.0290(13) 0.0004(11) 0.0066(11) 0.0001(11)
O1 0.0231(10) 0.0493(13) 0.0364(11) 0.0021(9) 0.0030(8) 0.0105(9)
O2 0.0252(10) 0.0363(11) 0.0297(9) 0.0023(8) 0.0016(8) 0.0089(8)
O3 0.0228(10) 0.0272(10) 0.0443(11) 0.0010(8) -0.0004(8) 0.0019(8)
O4 0.0259(10) 0.0276(10) 0.0334(10) 0.0014(8) 0.0040(8) 0.0054(8)
N1 0.0286(12) 0.0315(13) 0.0315(11) 0.0010(10) -0.0015(10) -0.0046(10)
N2 0.0261(12) 0.0239(11) 0.0284(11) -0.0001(9) 0.0006(9) 0.0004(9)
N3 0.0375(14) 0.0215(12) 0.0375(12) -0.0010(10) 0.0000(11) 0.0064(10)

loop_
_atom_type_symbol
_atom_type_description
_atom_type_scat_dispersion_real
_atom_type_scat_dispersion_imag
_atom_type_scat_source
C C 0.0033 0.0016 'International Tables Vol C Tables 4.2.6.8 and 6.1.1.4'
H H 0.0000 0.0000 'International Tables Vol C Tables 4.2.6.8 and 6.1.1.4'
N N 0.0061 0.0033 'International Tables Vol C Tables 4.2.6.8 and 6.1.1.4'
O O 0.0106 0.0060 'International Tables Vol C Tables 4.2.6.8 and 6.1.1.4'
Co Co 0.3494 0.9721 'International Tables Vol C Tables 4.2.6.8 and 6.1.1.4'

loop_
_geom_angle_atom_site_label_1
_geom_angle_atom_site_label_2
_geom_angle_atom_site_label_3
_geom_angle_site_symmetry_1
_geom_angle_site_symmetry_3
_geom_angle
N2 Co1 O4 . 4_465 99.39(8)
N2 Co1 N1 . . 79.16(9)
O4 Co1 N1 4_465 . 107.17(8)
N2 Co1 O2 . . 100.22(8)
O4 Co1 O2 4_465 . 152.82(7)
N1 Co1 O2 . . 94.88(8)
N2 Co1 O1 . . 161.16(8)
O4 Co1 O1 4_465 . 99.31(7)
N1 Co1 O1 . . 97.47(9)
O2 Co1 O1 . . 61.38(7)
N2 Co1 O3 . 4_465 94.88(8)
O4 Co1 O3 4_465 4_465 61.77(7)
N1 Co1 O3 . 4_465 166.70(8)
O2 Co1 O3 . 4_465 97.89(7)
O1 Co1 O3 . 4_465 91.91(8)
N2 Co1 C18 . 4_465 97.03(8)
O4 Co1 C18 4_465 4_465 31.22(8)
N1 Co1 C18 . 4_465 137.68(9)
O2 Co1 C18 . 4_465 126.96(8)
O1 Co1 C18 . 4_465 97.74(8)
O3 Co1 C18 4_465 4_465 30.60(7)
N2 Co1 C13 . . 131.17(9)
O4 Co1 C13 4_465 . 126.29(8)
N1 Co1 C13 . . 100.00(8)
O2 Co1 C13 . . 30.95(7)
O1 Co1 C13 . . 30.65(7)
O3 Co1 C13 4_465 . 92.88(8)
C18 Co1 C13 4_465 . 112.83(8)
N1 C1 C2 . . 122.5(3)
N1 C1 H1A . . 118.8
C2 C1 H1A . . 118.8
C3 C2 C1 . . 118.9(3)
C3 C2 H2A . . 120.5
C1 C2 H2A . . 120.5
C2 C3 C4 . . 119.3(3)
C2 C3 H3A . . 120.4
C4 C3 H3A . . 120.4
C3 C4 C5 . . 119.2(3)
C3 C4 H4A . . 120.4
C5 C4 H4A . . 120.4
N1 C5 C4 . . 122.1(3)
N1 C5 C6 . . 113.4(2)
C4 C5 C6 . . 124.6(3)
N2 C6 N3 . . 112.1(2)
N2 C6 C5 . . 120.4(2)
N3 C6 C5 . . 127.5(2)
N3 C7 C8 . . 132.5(3)
N3 C7 C12 . . 106.0(2)
C8 C7 C12 . . 121.5(3)
C9 C8 C7 . . 116.3(3)
C9 C8 H8A . . 121.9
C7 C8 H8A . . 121.9
C8 C9 C10 . . 122.2(3)
C8 C9 H9A . . 118.9
C10 C9 H9A . . 118.9
C11 C10 C9 . . 121.8(3)
C11 C10 H10A . . 119.1
C9 C10 H10A . . 119.1
C10 C11 C12 . . 117.1(3)
C10 C11 H11A . . 121.5
C12 C11 H11A . . 121.5
C11 C12 N2 . . 130.6(3)
C11 C12 C7 . . 121.1(3)
N2 C12 C7 . . 108.3(2)
O1 C13 O2 . . 120.4(2)
O1 C13 C14 . . 120.4(2)
O2 C13 C14 . . 119.2(2)
O1 C13 Co1 . . 61.04(13)
O2 C13 Co1 . . 60.05(13)
C14 C13 Co1 . . 169.17(18)
C20 C14 C15 . . 119.8(2)
C20 C14 C13 . . 120.3(2)
C15 C14 C13 . . 119.7(2)
C16 C15 C14 . . 119.6(2)
C16 C15 H15A . . 120.2
C14 C15 H15A . . 120.2
C17 C16 C15 . . 120.4(2)
C17 C16 H16A . . 119.8
C15 C16 H16A . . 119.8
C16 C17 C19 . . 119.9(2)
C16 C17 C18 . . 119.4(2)
C19 C17 C18 . . 120.5(2)
O3 C18 O4 . . 120.2(2)
O3 C18 C17 . . 120.4(2)
O4 C18 C17 . . 119.2(2)
O3 C18 Co1 . 4_666 62.20(14)
O4 C18 Co1 . 4_666 58.13(13)
C17 C18 Co1 . 4_666 172.09(18)
C20 C19 C17 . . 119.8(2)
C20 C19 H19A . . 120.1
C17 C19 H19A . . 120.1
C19 C20 C14 . . 120.5(2)
C19 C20 H20A . . 119.8
C14 C20 H20A . . 119.8
C13 O1 Co1 . . 88.31(15)
C13 O2 Co1 . . 89.00(15)
C18 O3 Co1 . 4_666 87.20(15)
C18 O4 Co1 . 4_666 90.65(15)
C1 N1 C5 . . 118.0(3)
C1 N1 Co1 . . 128.0(2)
C5 N1 Co1 . . 113.55(17)
C6 N2 C12 . . 105.9(2)
C6 N2 Co1 . . 112.86(17)
C12 N2 Co1 . . 141.17(18)
C6 N3 C7 . . 107.7(2)
C6 N3 O2 . 3_666 141.83(18)
C7 N3 O2 . 3_666 100.21(17)
C6 N3 O4 . 2_656 107.15(17)
C7 N3 O4 . 2_656 128.03(18)
O2 N3 O4 3_666 2_656 73.09(7)
C6 N3 H3B . . 126.2
C7 N3 H3B . . 126.2

loop_
_geom_bond_atom_site_label_1
_geom_bond_atom_site_label_2
_geom_bond_site_symmetry_2
_geom_bond_distance
Co1 N2 . 2.064(2)
Co1 O4 4_465 2.0872(18)
Co1 N1 . 2.124(2)
Co1 O2 . 2.1362(18)
Co1 O1 . 2.1577(19)
Co1 O3 4_465 2.1765(18)
C1 N1 . 1.332(4)
C1 C2 . 1.385(5)
C1 H1A . 0.9300
C2 C3 . 1.367(5)
C2 H2A . 0.9300
C3 C4 . 1.371(5)
C3 H3A . 0.9300
C4 C5 . 1.375(4)
C4 H4A . 0.9300
C5 N1 . 1.352(4)
C5 C6 . 1.459(4)
C6 N2 . 1.326(3)
C6 N3 . 1.344(3)
C7 N3 . 1.372(4)
C7 C8 . 1.395(4)
C7 C12 . 1.401(4)
C8 C9 . 1.373(5)
C8 H8A . 0.9300
C9 C10 . 1.392(5)
C9 H9A . 0.9300
C10 C11 . 1.371(4)
C10 H10A . 0.9300
C11 C12 . 1.387(4)
C11 H11A . 0.9300
C12 N2 . 1.389(3)
C13 O1 . 1.257(3)
C13 O2 . 1.268(3)
C13 C14 . 1.493(3)
C14 C20 . 1.386(4)
C14 C15 . 1.395(3)
C15 C16 . 1.386(4)
C15 H15A . 0.9300
C16 C17 . 1.386(4)
C16 H16A . 0.9300
C17 C19 . 1.392(4)
C17 C18 . 1.493(4)
C18 O3 . 1.253(3)
C18 O4 . 1.274(3)
C19 C20 . 1.381(4)
C19 H19A . 0.9300
C20 H20A . 0.9300
N3 O2 3_666 2.913(3)
N3 O4 2_656 2.963(3)
N3 H3B . 0.8600

loop_
_geom_hbond_atom_site_label_D
_geom_hbond_atom_site_label_H
_geom_hbond_atom_site_label_A
_geom_hbond_site_symmetry_A
_geom_hbond_distance_DH
_geom_hbond_distance_HA
_geom_hbond_distance_DA
_geom_hbond_angle_DHA
N3 H3B O2 3_666 0.86 2.27 2.913(3) 132.1
N3 H3B O4 2_656 0.86 2.36 2.963(3) 127.1

loop_
_geom_torsion_atom_site_label_1
_geom_torsion_atom_site_label_2
_geom_torsion_atom_site_label_3
_geom_torsion_atom_site_label_4
_geom_torsion_site_symmetry_1
_geom_torsion_site_symmetry_4
_geom_torsion
N1 C1 C2 C3 . . -0.9(5)
C1 C2 C3 C4 . . 0.9(5)
C2 C3 C4 C5 . . 0.3(5)
C3 C4 C5 N1 . . -1.6(5)
C3 C4 C5 C6 . . 179.1(3)
N1 C5 C6 N2 . . -3.3(4)
C4 C5 C6 N2 . . 176.0(3)
N1 C5 C6 N3 . . 175.9(3)
C4 C5 C6 N3 . . -4.8(4)
N3 C7 C8 C9 . . -179.5(3)
C12 C7 C8 C9 . . 0.6(5)
C7 C8 C9 C10 . . 0.0(5)
C8 C9 C10 C11 . . -0.7(5)
C9 C10 C11 C12 . . 0.6(5)
C10 C11 C12 N2 . . 179.5(3)
C10 C11 C12 C7 . . 0.0(4)
N3 C7 C12 C11 . . 179.4(3)
C8 C7 C12 C11 . . -0.7(4)
N3 C7 C12 N2 . . -0.2(3)
C8 C7 C12 N2 . . 179.8(3)
N2 Co1 C13 O1 . . 172.07(15)
O4 Co1 C13 O1 4_465 . -32.30(19)
N1 Co1 C13 O1 . . 87.79(16)
O2 Co1 C13 O1 . . 170.6(2)
O3 Co1 C13 O1 4_465 . -88.89(16)
C18 Co1 C13 O1 4_465 . -64.94(17)
N2 Co1 C13 O2 . . 1.5(2)
O4 Co1 C13 O2 4_465 . 157.15(13)
N1 Co1 C13 O2 . . -82.77(16)
O1 Co1 C13 O2 . . -170.6(2)
O3 Co1 C13 O2 4_465 . 100.56(15)
C18 Co1 C13 O2 4_465 . 124.51(15)
N2 Co1 C13 C14 . . -87.5(10)
O4 Co1 C13 C14 4_465 . 68.2(10)
N1 Co1 C13 C14 . . -171.8(10)
O2 Co1 C13 C14 . . -89.0(10)
O1 Co1 C13 C14 . . 100.5(10)
O3 Co1 C13 C14 4_465 . 11.6(10)
C18 Co1 C13 C14 4_465 . 35.5(10)
O1 C13 C14 C20 . . 12.1(4)
O2 C13 C14 C20 . . -165.1(2)
Co1 C13 C14 C20 . . -82.2(10)
O1 C13 C14 C15 . . -173.2(2)
O2 C13 C14 C15 . . 9.7(4)
Co1 C13 C14 C15 . . 92.5(10)
C20 C14 C15 C16 . . 1.6(4)
C13 C14 C15 C16 . . -173.2(2)
C14 C15 C16 C17 . . 1.7(4)
C15 C16 C17 C19 . . -3.5(4)
C15 C16 C17 C18 . . 171.0(2)
C16 C17 C18 O3 . . 18.1(4)
C19 C17 C18 O3 . . -167.5(2)
C16 C17 C18 O4 . . -157.5(2)
C19 C17 C18 O4 . . 16.9(4)
C16 C17 C19 C20 . . 2.0(4)
C18 C17 C19 C20 . . -172.4(2)
C17 C19 C20 C14 . . 1.3(4)
C15 C14 C20 C19 . . -3.1(4)
C13 C14 C20 C19 . . 171.6(2)
O2 C13 O1 Co1 . . 9.5(2)
C14 C13 O1 Co1 . . -167.6(2)
N2 Co1 O1 C13 . . -18.8(3)
O4 Co1 O1 C13 4_465 . 154.12(15)
N1 Co1 O1 C13 . . -97.02(16)
O2 Co1 O1 C13 . . -5.52(14)
O3 Co1 O1 C13 4_465 . 92.43(16)
C18 Co1 O1 C13 4_465 . 122.59(16)
O1 C13 O2 Co1 . . -9.6(2)
C14 C13 O2 Co1 . . 167.6(2)
N2 Co1 O2 C13 . . -178.84(15)
O4 Co1 O2 C13 4_465 . -43.3(2)
N1 Co1 O2 C13 . . 101.32(16)
O1 Co1 O2 C13 . . 5.47(14)
O3 Co1 O2 C13 4_465 . -82.40(15)
C18 Co1 O2 C13 4_465 . -71.90(17)
O4 C18 O3 Co1 . 4_666 4.1(2)
C17 C18 O3 Co1 . 4_666 -171.4(2)
O3 C18 O4 Co1 . 4_666 -4.3(2)
C17 C18 O4 Co1 . 4_666 171.3(2)
C2 C1 N1 C5 . . -0.3(4)
C2 C1 N1 Co1 . . 171.6(2)
C4 C5 N1 C1 . . 1.6(4)
C6 C5 N1 C1 . . -179.1(2)
C4 C5 N1 Co1 . . -171.4(2)
C6 C5 N1 Co1 . . 7.9(3)
N2 Co1 N1 C1 . . -179.7(3)
O4 Co1 N1 C1 4_465 . 83.7(3)
O2 Co1 N1 C1 . . -80.2(3)
O1 Co1 N1 C1 . . -18.5(3)
O3 Co1 N1 C1 4_465 . 116.0(4)
C18 Co1 N1 C1 4_465 . 91.7(3)
C13 Co1 N1 C1 . . -49.4(3)
N2 Co1 N1 C5 . . -7.54(18)
O4 Co1 N1 C5 4_465 . -104.12(18)
O2 Co1 N1 C5 . . 91.96(18)
O1 Co1 N1 C5 . . 153.68(18)
O3 Co1 N1 C5 4_465 . -71.8(4)
C18 Co1 N1 C5 4_465 . -96.1(2)
C13 Co1 N1 C5 . . 122.76(18)
N3 C6 N2 C12 . . -0.5(3)
C5 C6 N2 C12 . . 178.8(2)
N3 C6 N2 Co1 . . 177.46(17)
C5 C6 N2 Co1 . . -3.2(3)
C11 C12 N2 C6 . . -179.1(3)
C7 C12 N2 C6 . . 0.4(3)
C11 C12 N2 Co1 . . 3.9(5)
C7 C12 N2 Co1 . . -176.6(2)
O4 Co1 N2 C6 4_465 . 111.45(18)
N1 Co1 N2 C6 . . 5.60(18)
O2 Co1 N2 C6 . . -87.46(18)
O1 Co1 N2 C6 . . -75.7(3)
O3 Co1 N2 C6 4_465 . 173.60(18)
C18 Co1 N2 C6 4_465 . 142.90(18)
C13 Co1 N2 C6 . . -88.3(2)
O4 Co1 N2 C12 4_465 . -71.6(3)
N1 Co1 N2 C12 . . -177.5(3)
O2 Co1 N2 C12 . . 89.5(3)
O1 Co1 N2 C12 . . 101.2(4)
O3 Co1 N2 C12 4_465 . -9.5(3)
C18 Co1 N2 C12 4_465 . -40.2(3)
C13 Co1 N2 C12 . . 88.7(3)
N2 C6 N3 C7 . . 0.4(3)
C5 C6 N3 C7 . . -178.8(3)
N2 C6 N3 O2 . 3_666 -134.5(2)
C5 C6 N3 O2 . 3_666 46.3(4)
N2 C6 N3 O4 . 2_656 141.23(18)
C5 C6 N3 O4 . 2_656 -38.0(3)
C8 C7 N3 C6 . . 179.9(3)
C12 C7 N3 C6 . . -0.1(3)
C8 C7 N3 O2 . 3_666 -26.5(4)
C12 C7 N3 O2 . 3_666 153.47(18)
C8 C7 N3 O4 . 2_656 50.0(4)
C12 C7 N3 O4 . 2_656 -130.1(2)
